data_7102074
loop_
_publ_author_name
'Bond, Andrew D'
'J\/orgensen, Wendie H'
'Pl\/oger, Jane M'

_publ_section_title
;
 Hydrogen-bonded cubanes and ladder fragments by analogy with the
 inorganic solid state.
;
_journal_issue 31
_journal_name_full 'Chemical communications (Cambridge, England)'
_journal_page_first 3273
_journal_page_last 3275
_journal_paper_doi 10.1039/b706422e
_journal_year 2007
_chemical_formula_moiety 'C19 H18 N +, I -, 0.5(C H Cl3)'
_chemical_formula_sum 'C19.5 H18.5 Cl1.5 I N'
_chemical_formula_weight 446.93
_space_group_IT_number 2
_symmetry_cell_setting triclinic
_symmetry_space_group_name_Hall '-P 1'
_symmetry_space_group_name_H-M 'P -1'
_atom_sites_solution_hydrogens geom
_atom_sites_solution_primary direct
_atom_sites_solution_secondary difmap
_cell_angle_alpha 71.057(2)
_cell_angle_beta 69.997(2)
_cell_angle_gamma 85.534(2)
_cell_formula_units_Z 4
_cell_length_a 11.7438(4)
_cell_length_b 11.9457(4)
_cell_length_c 14.9678(5)
_cell_measurement_reflns_used 8149
_cell_measurement_temperature 180(2)
_cell_measurement_theta_max 25.49
_cell_measurement_theta_min 2.93
_cell_volume 1864.97(11)
_computing_cell_refinement 'SAINT v.7.06a (Bruker, 2003)'
_computing_data_collection 'APEX2 v.1.0-22 (Bruker Nonius, 2004)'
_computing_data_reduction 'SAINT v.7.06a'
_computing_molecular_graphics 'SHELXTL v.6.10'
_computing_publication_material 'SHELXTL v.6.10'
_computing_structure_refinement 'SHELXTL v.6.10'
_computing_structure_solution 'SHELXTL v.6.10 (Sheldrick, 2000)'
_diffrn_ambient_temperature 180(2)
_diffrn_measured_fraction_theta_full 0.981
_diffrn_measured_fraction_theta_max 0.981
_diffrn_measurement_device_type 'Bruker-Nonius X8APEX-II CCD'
_diffrn_measurement_method 'thin-slice \w and \f scans'
_diffrn_radiation_monochromator graphite
_diffrn_radiation_source 'fine-focus sealed tube'
_diffrn_radiation_type MoK\a
_diffrn_radiation_wavelength 0.71073
_diffrn_reflns_av_R_equivalents 0.0399
_diffrn_reflns_av_sigmaI/netI 0.0408
_diffrn_reflns_limit_h_max 14
_diffrn_reflns_limit_h_min -14
_diffrn_reflns_limit_k_max 14
_diffrn_reflns_limit_k_min -15
_diffrn_reflns_limit_l_max 18
_diffrn_reflns_limit_l_min -18
_diffrn_reflns_number 31828
_diffrn_reflns_theta_full 26.74
_diffrn_reflns_theta_max 26.74
_diffrn_reflns_theta_min 3.59
_diffrn_standards_number 0
_exptl_absorpt_coefficient_mu 1.931
_exptl_absorpt_correction_T_max 0.910
_exptl_absorpt_correction_T_min 0.821
_exptl_absorpt_correction_type multi-scan
_exptl_absorpt_process_details
;
SADABS v.2.10 (Sheldrick, 2003)
Ratio of minimum to maximum apparent transmission: 0.902327
;
_exptl_crystal_colour colourless
_exptl_crystal_density_diffrn 1.592
_exptl_crystal_density_method 'not measured'
_exptl_crystal_description block
_exptl_crystal_F_000 884
_exptl_crystal_size_max 0.15
_exptl_crystal_size_mid 0.10
_exptl_crystal_size_min 0.05
_refine_diff_density_max 2.309
_refine_diff_density_min -1.441
_refine_diff_density_rms 0.214
_refine_ls_extinction_method none
_refine_ls_goodness_of_fit_ref 1.205
_refine_ls_hydrogen_treatment constr
_refine_ls_matrix_type full
_refine_ls_number_parameters 415
_refine_ls_number_reflns 7767
_refine_ls_number_restraints 0
_refine_ls_restrained_S_all 1.205
_refine_ls_R_factor_all 0.0771
_refine_ls_R_factor_gt 0.0647
_refine_ls_shift/su_max 0.000
_refine_ls_shift/su_mean 0.000
_refine_ls_structure_factor_coef Fsqd
_refine_ls_weighting_details 'calc w=1/[\s^2^(Fo^2^)+56.6066P] where P=(Fo^2^+2Fc^2^)/3'
_refine_ls_weighting_scheme calc
_refine_ls_wR_factor_gt 0.2038
_refine_ls_wR_factor_ref 0.2075
_reflns_number_gt 6237
_reflns_number_total 7767
_reflns_threshold_expression I>2\s(I)
_cod_data_source_file b706422e.txt
_cod_data_source_block 3
_cod_original_formula_sum 'C19.50 H18.50 Cl1.50 I N'
_cod_database_code 7102074

loop_
_symmetry_equiv_pos_as_xyz
'x, y, z'
'-x, -y, -z'

loop_
_atom_site_label
_atom_site_type_symbol
_atom_site_fract_x
_atom_site_fract_y
_atom_site_fract_z
_atom_site_U_iso_or_equiv
_atom_site_adp_type
_atom_site_occupancy
_atom_site_symmetry_multiplicity
_atom_site_calc_flag
_atom_site_refinement_flags
I1 I 0.66488(6) 0.67691(6) 0.40512(5) 0.02749(19) Uani 1 1 d .
I2 I 0.34698(6) 0.63367(6) 0.25713(5) 0.02630(19) Uani 1 1 d .
N1 N 0.3437(8) 0.6434(8) 0.4916(6) 0.0227(18) Uani 1 1 d .
H1A H 0.4221 0.6577 0.4839 0.034 Uiso 1 1 calc R
H1B H 0.3352 0.6625 0.4303 0.034 Uiso 1 1 calc R
H1C H 0.3234 0.5653 0.5253 0.034 Uiso 1 1 calc R
C1 C 0.2606(9) 0.7182(9) 0.5510(7) 0.019(2) Uani 1 1 d .
C11 C 0.3023(9) 0.8475(9) 0.4887(8) 0.024(2) Uani 1 1 d .
C12 C 0.3116(11) 0.8907(10) 0.3886(9) 0.032(3) Uani 1 1 d .
H12 H 0.2975 0.8381 0.3573 0.039 Uiso 1 1 calc R
C13 C 0.3410(13) 1.0094(12) 0.3330(11) 0.045(3) Uani 1 1 d .
H13 H 0.3442 1.0378 0.2650 0.054 Uiso 1 1 calc R
C14 C 0.3652(13) 1.0850(12) 0.3766(13) 0.050(4) Uani 1 1 d .
H14 H 0.3853 1.1663 0.3394 0.060 Uiso 1 1 calc R
C15 C 0.3601(13) 1.0417(13) 0.4748(13) 0.050(4) Uani 1 1 d .
H15 H 0.3805 1.0936 0.5040 0.059 Uiso 1 1 calc R
C16 C 0.3269(11) 0.9277(11) 0.5317(10) 0.034(3) Uani 1 1 d .
H16 H 0.3202 0.9019 0.6005 0.041 Uiso 1 1 calc R
C17 C 0.2774(10) 0.6847(9) 0.6532(8) 0.023(2) Uani 1 1 d .
C18 C 0.1834(10) 0.7049(11) 0.7329(8) 0.029(2) Uani 1 1 d .
H18 H 0.1087 0.7324 0.7241 0.035 Uiso 1 1 calc R
C19 C 0.1982(11) 0.6849(12) 0.8257(9) 0.034(3) Uani 1 1 d .
H19 H 0.1340 0.6993 0.8796 0.041 Uiso 1 1 calc R
C110 C 0.3062(12) 0.6445(11) 0.8384(9) 0.035(3) Uani 1 1 d .
H110 H 0.3169 0.6293 0.9014 0.042 Uiso 1 1 calc R
C111 C 0.4024(11) 0.6255(9) 0.7555(11) 0.035(3) Uani 1 1 d .
H111 H 0.4784 0.6004 0.7628 0.042 Uiso 1 1 calc R
C112 C 0.3863(10) 0.6428(10) 0.6683(9) 0.026(2) Uani 1 1 d .
H112 H 0.4500 0.6263 0.6151 0.032 Uiso 1 1 calc R
C113 C 0.0880(11) 0.5700(11) 0.6002(10) 0.039(3) Uani 1 1 d .
H113 H 0.1388 0.5083 0.6205 0.047 Uiso 1 1 calc R
C114 C 0.1299(9) 0.6878(9) 0.5610(7) 0.020(2) Uani 1 1 d .
C115 C -0.0291(11) 0.5446(13) 0.6089(11) 0.044(3) Uani 1 1 d .
H115 H -0.0572 0.4644 0.6320 0.052 Uiso 1 1 calc R
C116 C -0.1054(12) 0.6342(13) 0.5846(9) 0.041(3) Uani 1 1 d .
H116 H -0.1857 0.6148 0.5919 0.049 Uiso 1 1 calc R
C117 C -0.0672(11) 0.7501(14) 0.5502(9) 0.043(3) Uani 1 1 d .
H117 H -0.1208 0.8111 0.5345 0.051 Uiso 1 1 calc R
C118 C 0.0524(10) 0.7785(10) 0.5381(8) 0.028(2) Uani 1 1 d .
H118 H 0.0800 0.8589 0.5145 0.034 Uiso 1 1 calc R
N2 N 0.6582(8) 0.6690(8) 0.1719(7) 0.0256(19) Uani 1 1 d .
H2A H 0.6627 0.6946 0.2217 0.038 Uiso 1 1 calc R
H2B H 0.6817 0.5928 0.1824 0.038 Uiso 1 1 calc R
H2C H 0.5806 0.6730 0.1718 0.038 Uiso 1 1 calc R
C2 C 0.7422(9) 0.7476(9) 0.0705(8) 0.022(2) Uani 1 1 d .
C21 C 0.8692(10) 0.7343(10) 0.0760(8) 0.025(2) Uani 1 1 d .
C22 C 0.9101(11) 0.6251(11) 0.1157(10) 0.041(3) Uani 1 1 d .
H22 H 0.8589 0.5562 0.1404 0.049 Uiso 1 1 calc R
C23 C 1.0288(15) 0.6163(18) 0.1192(14) 0.068(5) Uani 1 1 d .
H23 H 1.0532 0.5408 0.1517 0.081 Uiso 1 1 calc R
C24 C 1.1074(11) 0.7049(12) 0.0810(9) 0.035(3) Uani 1 1 d .
H24 H 1.1883 0.6936 0.0813 0.042 Uiso 1 1 calc R
C25 C 1.0690(11) 0.8150(12) 0.0403(11) 0.040(3) Uani 1 1 d .
H25 H 1.1233 0.8820 0.0132 0.048 Uiso 1 1 calc R
C26 C 0.9512(10) 0.8292(10) 0.0384(9) 0.030(2) Uani 1 1 d .
H26 H 0.9262 0.9063 0.0105 0.036 Uiso 1 1 calc R
C27 C 0.7309(10) 0.7018(9) -0.0101(8) 0.024(2) Uani 1 1 d .
C28 C 0.8301(11) 0.7160(12) -0.0979(9) 0.036(3) Uani 1 1 d .
H28 H 0.9050 0.7488 -0.1049 0.043 Uiso 1 1 calc R
C29 C 0.8186(13) 0.6819(12) -0.1745(9) 0.039(3) Uani 1 1 d .
H29 H 0.8867 0.6919 -0.2338 0.047 Uiso 1 1 calc R
C210 C 0.7120(12) 0.6341(12) -0.1675(9) 0.038(3) Uani 1 1 d .
H210 H 0.7062 0.6090 -0.2199 0.045 Uiso 1 1 calc R
C211 C 0.6117(12) 0.6237(13) -0.0799(10) 0.044(3) Uani 1 1 d .
H211 H 0.5356 0.5946 -0.0742 0.053 Uiso 1 1 calc R
C212 C 0.6224(10) 0.6550(11) -0.0031(8) 0.032(3) Uani 1 1 d .
H212 H 0.5544 0.6446 0.0564 0.038 Uiso 1 1 calc R
C213 C 0.6974(9) 0.8739(10) 0.0582(8) 0.025(2) Uani 1 1 d .
C214 C 0.6650(12) 0.9176(11) 0.1398(9) 0.035(3) Uani 1 1 d .
H214 H 0.6716 0.8694 0.2022 0.043 Uiso 1 1 calc R
C215 C 0.6233(13) 1.0311(13) 0.1288(10) 0.048(4) Uani 1 1 d .
H215 H 0.6001 1.0600 0.1844 0.057 Uiso 1 1 calc R
C216 C 0.6151(12) 1.1025(11) 0.0391(12) 0.047(4) Uani 1 1 d .
H216 H 0.5877 1.1808 0.0320 0.056 Uiso 1 1 calc R
C217 C 0.6468(13) 1.0599(12) -0.0401(12) 0.045(3) Uani 1 1 d .
H217 H 0.6398 1.1090 -0.1021 0.054 Uiso 1 1 calc R
C218 C 0.6890(12) 0.9465(11) -0.0320(10) 0.038(3) Uani 1 1 d .
H218 H 0.7120 0.9190 -0.0883 0.045 Uiso 1 1 calc R
C100 C 0.9517(13) 0.9192(12) 0.3077(10) 0.043(3) Uani 1 1 d .
H100 H 0.8840 0.8732 0.3677 0.051 Uiso 1 1 calc R
Cl1 Cl 0.8939(5) 0.9899(4) 0.2128(3) 0.0705(13) Uani 1 1 d .
Cl2 Cl 1.0105(5) 1.0252(3) 0.3402(4) 0.0683(13) Uani 1 1 d .
Cl3 Cl 1.0664(5) 0.8216(4) 0.2761(3) 0.0719(13) Uani 1 1 d .

loop_
_atom_site_aniso_label
_atom_site_aniso_U_11
_atom_site_aniso_U_22
_atom_site_aniso_U_33
_atom_site_aniso_U_23
_atom_site_aniso_U_13
_atom_site_aniso_U_12
I1 0.0266(4) 0.0293(4) 0.0268(4) -0.0095(3) -0.0089(3) 0.0020(3)
I2 0.0224(4) 0.0304(4) 0.0261(4) -0.0104(3) -0.0064(3) -0.0010(3)
N1 0.021(4) 0.026(5) 0.022(4) -0.010(4) -0.005(3) 0.001(4)
C1 0.017(5) 0.018(5) 0.022(5) -0.009(4) -0.004(4) 0.004(4)
C11 0.019(5) 0.022(5) 0.029(6) -0.007(4) -0.007(4) 0.003(4)
C12 0.038(7) 0.029(6) 0.033(6) -0.012(5) -0.013(5) 0.002(5)
C13 0.041(8) 0.042(8) 0.038(7) 0.004(6) -0.009(6) -0.007(6)
C14 0.043(8) 0.024(6) 0.077(11) -0.002(7) -0.025(8) -0.008(6)
C15 0.036(7) 0.047(8) 0.074(11) -0.027(8) -0.020(7) 0.000(6)
C16 0.033(6) 0.035(7) 0.045(7) -0.019(6) -0.019(6) 0.001(5)
C17 0.024(5) 0.022(5) 0.027(5) -0.011(4) -0.010(4) 0.002(4)
C18 0.024(6) 0.037(6) 0.029(6) -0.017(5) -0.006(5) 0.005(5)
C19 0.030(6) 0.054(8) 0.028(6) -0.024(6) -0.012(5) 0.012(5)
C110 0.043(7) 0.034(6) 0.035(7) -0.013(5) -0.021(6) 0.005(5)
C111 0.041(7) 0.011(5) 0.075(9) -0.018(5) -0.044(7) 0.009(5)
C112 0.021(5) 0.028(6) 0.033(6) -0.013(5) -0.010(5) 0.001(4)
C113 0.027(6) 0.033(7) 0.047(8) -0.006(6) -0.005(6) -0.003(5)
C114 0.021(5) 0.025(5) 0.014(5) -0.006(4) -0.006(4) 0.006(4)
C115 0.025(6) 0.055(9) 0.056(8) -0.035(7) -0.001(6) -0.009(6)
C116 0.026(6) 0.063(9) 0.032(7) -0.011(6) -0.008(5) -0.002(6)
C117 0.019(6) 0.071(10) 0.029(6) -0.001(6) -0.015(5) 0.013(6)
C118 0.022(5) 0.027(6) 0.026(6) -0.001(4) -0.004(4) -0.003(4)
N2 0.024(5) 0.027(5) 0.024(5) -0.005(4) -0.008(4) -0.004(4)
C2 0.020(5) 0.021(5) 0.022(5) -0.002(4) -0.006(4) -0.002(4)
C21 0.022(5) 0.032(6) 0.025(5) -0.006(5) -0.018(4) 0.006(4)
C22 0.026(6) 0.025(6) 0.054(8) 0.012(6) -0.015(6) -0.002(5)
C23 0.042(9) 0.086(13) 0.073(12) -0.017(10) -0.026(8) 0.016(9)
C24 0.024(6) 0.054(8) 0.031(6) -0.018(6) -0.013(5) 0.009(5)
C25 0.029(6) 0.036(7) 0.062(9) -0.023(6) -0.015(6) -0.004(5)
C26 0.025(6) 0.025(6) 0.044(7) -0.015(5) -0.010(5) 0.002(4)
C27 0.023(5) 0.024(5) 0.021(5) -0.005(4) -0.005(4) -0.002(4)
C28 0.022(6) 0.054(8) 0.034(6) -0.020(6) -0.004(5) -0.004(5)
C29 0.048(8) 0.050(8) 0.029(6) -0.022(6) -0.016(6) 0.002(6)
C210 0.045(7) 0.046(8) 0.028(6) -0.020(6) -0.013(5) 0.002(6)
C211 0.033(7) 0.062(9) 0.037(7) -0.002(6) -0.019(6) -0.022(6)
C212 0.020(5) 0.045(7) 0.025(6) -0.009(5) 0.001(4) -0.013(5)
C213 0.020(5) 0.026(6) 0.030(6) -0.009(5) -0.009(4) 0.002(4)
C214 0.040(7) 0.026(6) 0.032(6) -0.006(5) -0.004(5) -0.001(5)
C215 0.044(8) 0.045(8) 0.033(7) -0.005(6) 0.006(6) 0.003(6)
C216 0.029(7) 0.026(6) 0.081(11) -0.001(7) -0.029(7) 0.009(5)
C217 0.049(8) 0.032(7) 0.061(9) -0.006(6) -0.035(7) 0.000(6)
C218 0.038(7) 0.037(7) 0.038(7) -0.006(6) -0.018(6) 0.001(5)
C100 0.046(8) 0.046(8) 0.031(7) -0.016(6) -0.001(6) -0.003(6)
Cl1 0.097(3) 0.076(3) 0.060(3) -0.026(2) -0.053(3) 0.020(3)
Cl2 0.099(3) 0.039(2) 0.096(3) -0.026(2) -0.067(3) 0.012(2)
Cl3 0.099(4) 0.068(3) 0.057(2) -0.038(2) -0.026(2) 0.037(3)

loop_
_atom_type_symbol
_atom_type_description
_atom_type_scat_dispersion_real
_atom_type_scat_dispersion_imag
_atom_type_scat_source
C C 0.0033 0.0016 'International Tables Vol C Tables 4.2.6.8 and 6.1.1.4'
H H 0.0000 0.0000 'International Tables Vol C Tables 4.2.6.8 and 6.1.1.4'
N N 0.0061 0.0033 'International Tables Vol C Tables 4.2.6.8 and 6.1.1.4'
Cl Cl 0.1484 0.1585 'International Tables Vol C Tables 4.2.6.8 and 6.1.1.4'
I I -0.4742 1.8119 'International Tables Vol C Tables 4.2.6.8 and 6.1.1.4'

loop_
_geom_angle_atom_site_label_1
_geom_angle_atom_site_label_2
_geom_angle_atom_site_label_3
_geom_angle
C1 N1 H1A 109.5
C1 N1 H1B 109.5
H1A N1 H1B 109.5
C1 N1 H1C 109.5
H1A N1 H1C 109.5
H1B N1 H1C 109.5
N1 C1 C17 108.3(8)
N1 C1 C11 105.5(8)
C17 C1 C11 111.4(8)
N1 C1 C114 105.9(8)
C17 C1 C114 111.8(8)
C11 C1 C114 113.5(8)
C12 C11 C16 117.5(10)
C12 C11 C1 120.6(10)
C16 C11 C1 121.8(10)
C11 C12 C13 121.5(12)
C11 C12 H12 119.3
C13 C12 H12 119.3
C14 C13 C12 119.7(13)
C14 C13 H13 120.2
C12 C13 H13 120.2
C13 C14 C15 119.0(13)
C13 C14 H14 120.5
C15 C14 H14 120.5
C16 C15 C14 122.4(13)
C16 C15 H15 118.8
C14 C15 H15 118.8
C15 C16 C11 119.8(13)
C15 C16 H16 120.1
C11 C16 H16 120.1
C18 C17 C112 118.7(10)
C18 C17 C1 118.4(9)
C112 C17 C1 122.7(9)
C17 C18 C19 120.6(10)
C17 C18 H18 119.7
C19 C18 H18 119.7
C110 C19 C18 119.6(11)
C110 C19 H19 120.2
C18 C19 H19 120.2
C19 C110 C111 119.1(11)
C19 C110 H110 120.5
C111 C110 H110 120.5
C112 C111 C110 120.6(11)
C112 C111 H111 119.7
C110 C111 H111 119.7
C111 C112 C17 121.4(11)
C111 C112 H112 119.3
C17 C112 H112 119.3
C115 C113 C114 118.8(12)
C115 C113 H113 120.6
C114 C113 H113 120.6
C118 C114 C113 120.3(10)
C118 C114 C1 119.9(9)
C113 C114 C1 119.6(9)
C116 C115 C113 120.9(13)
C116 C115 H115 119.6
C113 C115 H115 119.6
C117 C116 C115 120.9(12)
C117 C116 H116 119.5
C115 C116 H116 119.5
C116 C117 C118 119.4(12)
C116 C117 H117 120.3
C118 C117 H117 120.3
C114 C118 C117 119.5(11)
C114 C118 H118 120.3
C117 C118 H118 120.3
C2 N2 H2A 109.5
C2 N2 H2B 109.5
H2A N2 H2B 109.5
C2 N2 H2C 109.5
H2A N2 H2C 109.5
H2B N2 H2C 109.5
C21 C2 C27 111.5(9)
C21 C2 C213 113.2(9)
C27 C2 C213 111.7(9)
C21 C2 N2 106.2(8)
C27 C2 N2 107.4(8)
C213 C2 N2 106.4(8)
C22 C21 C26 116.5(10)
C22 C21 C2 120.8(10)
C26 C21 C2 122.6(10)
C21 C22 C23 119.2(13)
C21 C22 H22 120.4
C23 C22 H22 120.4
C24 C23 C22 124.3(16)
C24 C23 H23 117.8
C22 C23 H23 117.8
C23 C24 C25 117.5(13)
C23 C24 H24 121.3
C25 C24 H24 121.3
C24 C25 C26 120.3(12)
C24 C25 H25 119.8
C26 C25 H25 119.8
C21 C26 C25 122.0(11)
C21 C26 H26 119.0
C25 C26 H26 119.0
C212 C27 C28 118.6(10)
C212 C27 C2 122.2(9)
C28 C27 C2 119.0(10)
C29 C28 C27 119.6(11)
C29 C28 H28 120.2
C27 C28 H28 120.2
C210 C29 C28 122.1(12)
C210 C29 H29 118.9
C28 C29 H29 118.9
C29 C210 C211 117.6(11)
C29 C210 H210 121.2
C211 C210 H210 121.2
C212 C211 C210 120.8(11)
C212 C211 H211 119.6
C210 C211 H211 119.6
C211 C212 C27 121.2(11)
C211 C212 H212 119.4
C27 C212 H212 119.4
C218 C213 C214 118.9(11)
C218 C213 C2 121.3(10)
C214 C213 C2 119.8(10)
C215 C214 C213 119.6(12)
C215 C214 H214 120.2
C213 C214 H214 120.2
C216 C215 C214 121.0(14)
C216 C215 H215 119.5
C214 C215 H215 119.5
C217 C216 C215 119.3(13)
C217 C216 H216 120.4
C215 C216 H216 120.4
C216 C217 C218 121.4(13)
C216 C217 H217 119.3
C218 C217 H217 119.3
C213 C218 C217 119.8(13)
C213 C218 H218 120.1
C217 C218 H218 120.1
Cl1 C100 Cl3 113.6(7)
Cl1 C100 Cl2 109.5(8)
Cl3 C100 Cl2 108.4(8)
Cl1 C100 H100 108.4
Cl3 C100 H100 108.4
Cl2 C100 H100 108.4

loop_
_geom_bond_atom_site_label_1
_geom_bond_atom_site_label_2
_geom_bond_distance
N1 C1 1.526(12)
N1 H1A 0.910
N1 H1B 0.910
N1 H1C 0.910
C1 C17 1.529(14)
C1 C11 1.538(14)
C1 C114 1.551(14)
C11 C12 1.385(16)
C11 C16 1.409(15)
C12 C13 1.392(17)
C12 H12 0.950
C13 C14 1.37(2)
C13 H13 0.950
C14 C15 1.37(2)
C14 H14 0.950
C15 C16 1.354(19)
C15 H15 0.950
C16 H16 0.950
C17 C18 1.394(15)
C17 C112 1.400(15)
C18 C19 1.401(16)
C18 H18 0.950
C19 C110 1.373(17)
C19 H19 0.950
C110 C111 1.433(18)
C110 H110 0.950
C111 C112 1.330(16)
C111 H111 0.950
C112 H112 0.950
C113 C115 1.384(17)
C113 C114 1.393(16)
C113 H113 0.950
C114 C118 1.393(15)
C115 C116 1.38(2)
C115 H115 0.950
C116 C117 1.36(2)
C116 H116 0.950
C117 C118 1.407(16)
C117 H117 0.950
C118 H118 0.950
N2 C2 1.534(13)
N2 H2A 0.910
N2 H2B 0.910
N2 H2C 0.910
C2 C21 1.516(14)
C2 C27 1.524(14)
C2 C213 1.532(14)
C21 C22 1.370(15)
C21 C26 1.382(15)
C22 C23 1.408(19)
C22 H22 0.950
C23 C24 1.30(2)
C23 H23 0.950
C24 C25 1.371(18)
C24 H24 0.950
C25 C26 1.390(16)
C25 H25 0.950
C26 H26 0.950
C27 C212 1.388(15)
C27 C28 1.396(15)
C28 C29 1.384(16)
C28 H28 0.950
C29 C210 1.374(18)
C29 H29 0.950
C210 C211 1.409(18)
C210 H210 0.950
C211 C212 1.365(17)
C211 H211 0.950
C212 H212 0.950
C213 C218 1.379(16)
C213 C214 1.405(16)
C214 C215 1.383(18)
C214 H214 0.950
C215 C216 1.368(19)
C215 H215 0.950
C216 C217 1.36(2)
C216 H216 0.950
C217 C218 1.388(18)
C217 H217 0.950
C218 H218 0.950
C100 Cl1 1.727(15)
C100 Cl3 1.753(14)
C100 Cl2 1.756(14)
C100 H100 1.000

loop_
_geom_hbond_atom_site_label_D
_geom_hbond_atom_site_label_H
_geom_hbond_atom_site_label_A
_geom_hbond_distance_DH
_geom_hbond_distance_HA
_geom_hbond_distance_DA
_geom_hbond_angle_DHA
_geom_hbond_site_symmetry_A
N1 H1A I1 0.91 2.68 3.552(9) 160.1 .
N1 H1C I1 0.91 2.75 3.627(9) 162.5 2_666
N1 H1B I2 0.91 2.68 3.536(9) 157.2 .
N2 H2A I1 0.91 2.69 3.550(9) 157.1 .
N2 H2C I2 0.91 2.61 3.445(9) 153.6 .

loop_
_geom_torsion_atom_site_label_1
_geom_torsion_atom_site_label_2
_geom_torsion_atom_site_label_3
_geom_torsion_atom_site_label_4
_geom_torsion
N1 C1 C11 C12 53.2(12)
C17 C1 C11 C12 170.5(10)
C114 C1 C11 C12 -62.3(13)
N1 C1 C11 C16 -129.8(10)
C17 C1 C11 C16 -12.5(13)
C114 C1 C11 C16 114.7(11)
C16 C11 C12 C13 -1.6(17)
C1 C11 C12 C13 175.5(11)
C11 C12 C13 C14 2(2)
C12 C13 C14 C15 0(2)
C13 C14 C15 C16 -3(2)
C14 C15 C16 C11 3(2)
C12 C11 C16 C15 -1.0(17)
C1 C11 C16 C15 -178.1(11)
N1 C1 C17 C18 -156.0(9)
C11 C1 C17 C18 88.5(12)
C114 C1 C17 C18 -39.7(13)
N1 C1 C17 C112 28.8(13)
C11 C1 C17 C112 -86.7(12)
C114 C1 C17 C112 145.1(10)
C112 C17 C18 C19 0.8(17)
C1 C17 C18 C19 -174.6(11)
C17 C18 C19 C110 -0.4(19)
C18 C19 C110 C111 1.1(19)
C19 C110 C111 C112 -2.4(18)
C110 C111 C112 C17 2.8(17)
C18 C17 C112 C111 -2.0(17)
C1 C17 C112 C111 173.2(10)
C115 C113 C114 C118 4.7(18)
C115 C113 C114 C1 179.7(11)
N1 C1 C114 C118 -131.2(9)
C17 C1 C114 C118 111.1(10)
C11 C1 C114 C118 -15.9(13)
N1 C1 C114 C113 53.7(12)
C17 C1 C114 C113 -64.0(12)
C11 C1 C114 C113 169.0(10)
C114 C113 C115 C116 -3(2)
C113 C115 C116 C117 1(2)
C115 C116 C117 C118 1(2)
C113 C114 C118 C117 -3.1(17)
C1 C114 C118 C117 -178.1(10)
C116 C117 C118 C114 0.3(18)
C27 C2 C21 C22 -72.6(14)
C213 C2 C21 C22 160.6(11)
N2 C2 C21 C22 44.2(14)
C27 C2 C21 C26 104.8(12)
C213 C2 C21 C26 -22.1(15)
N2 C2 C21 C26 -138.5(11)
C26 C21 C22 C23 2(2)
C2 C21 C22 C23 179.8(13)
C21 C22 C23 C24 -5(3)
C22 C23 C24 C25 4(3)
C23 C24 C25 C26 -2(2)
C22 C21 C26 C25 0.2(18)
C2 C21 C26 C25 -177.3(11)
C24 C25 C26 C21 -1(2)
C21 C2 C27 C212 150.7(11)
C213 C2 C27 C212 -81.6(13)
N2 C2 C27 C212 34.7(14)
C21 C2 C27 C28 -34.6(14)
C213 C2 C27 C28 93.1(12)
N2 C2 C27 C28 -150.6(10)
C212 C27 C28 C29 -0.9(19)
C2 C27 C28 C29 -175.7(11)
C27 C28 C29 C210 0(2)
C28 C29 C210 C211 2(2)
C29 C210 C211 C212 -3(2)
C210 C211 C212 C27 2(2)
C28 C27 C212 C211 -0.3(19)
C2 C27 C212 C211 174.4(12)
C21 C2 C213 C218 106.5(12)
C27 C2 C213 C218 -20.2(14)
N2 C2 C213 C218 -137.2(10)
C21 C2 C213 C214 -73.0(13)
C27 C2 C213 C214 160.2(10)
N2 C2 C213 C214 43.3(13)
C218 C213 C214 C215 1.2(18)
C2 C213 C214 C215 -179.3(11)
C213 C214 C215 C216 -1(2)
C214 C215 C216 C217 1(2)
C215 C216 C217 C218 -1(2)
C214 C213 C218 C217 -1.2(18)
C2 C213 C218 C217 179.2(11)
C216 C217 C218 C213 1(2)

loop_
_cod_related_entry_id
_cod_related_entry_database
_cod_related_entry_code
1 ChemSpider 30653011
